data_1555713
loop_
_publ_author_name
'Jeon, Hae-Geun'
'Jang, Han Bit'
'Kang, Philjae'
'Choi, Ye Rin'
'Kim, Junyoung'
'Lee, Ji Hyun'
'Choi, Moon-Gun'
'Jeong, Kyu-Sung'

_publ_section_title
;
 Helical Aromatic Foldamers Functioning as a Fluorescence Turn-on Probe
 for Anions.
;
_journal_issue 17
_journal_name_full 'Organic letters'
_journal_page_first 4404
_journal_page_last 4407
_journal_paper_doi 10.1021/acs.orglett.6b02156
_journal_volume 18
_journal_year 2016
_chemical_formula_moiety 'C106 H100 N8 O2, C2 H3 N, O4 S'
_chemical_formula_sum 'C108 H103 N9 O6 S'
_chemical_formula_weight 1666.45
_space_group_crystal_system monoclinic
_space_group_IT_number 14
_space_group_name_Hall '-P 2ybc'
_space_group_name_H-M_alt 'P 1 21/c 1'
_atom_sites_solution_hydrogens geom
_atom_sites_solution_primary direct
_audit_creation_date 2016-05-10
_audit_creation_method
;
Olex2 1.2
(compiled 2016.02.19 svn.r3266 for OlexSys, GUI svn.r5155)
;
_cell_angle_alpha 90
_cell_angle_beta 110.35(3)
_cell_angle_gamma 90
_cell_formula_units_Z 4
_cell_length_a 20.026(4)
_cell_length_b 36.681(7)
_cell_length_c 14.516(3)
_cell_measurement_reflns_used 196613
_cell_measurement_temperature 100
_cell_measurement_theta_max 33.868
_cell_measurement_theta_min 1.596
_cell_volume 9998(4)
_computing_molecular_graphics 'Olex2 (Dolomanov et al., 2009)'
_computing_publication_material 'Olex2 (Dolomanov et al., 2009)'
_computing_structure_refinement 'XL (Sheldrick, 2008)'
_computing_structure_solution 'ShelXT (Sheldrick, 2015)'
_diffrn_ambient_temperature 100
_diffrn_measured_fraction_theta_full 0.945
_diffrn_measured_fraction_theta_max 0.934
_diffrn_measurement_device_type 'CCD area detector'
_diffrn_measurement_method '\w scans'
_diffrn_radiation_type synchrotron
_diffrn_radiation_wavelength 0.70000
_diffrn_reflns_av_R_equivalents 0.0787
_diffrn_reflns_av_unetI/netI 0.0727
_diffrn_reflns_Laue_measured_fraction_full 0.945
_diffrn_reflns_Laue_measured_fraction_max 0.934
_diffrn_reflns_limit_h_max 26
_diffrn_reflns_limit_h_min -26
_diffrn_reflns_limit_k_max 48
_diffrn_reflns_limit_k_min -48
_diffrn_reflns_limit_l_max 17
_diffrn_reflns_limit_l_min -17
_diffrn_reflns_number 87747
_diffrn_reflns_point_group_measured_fraction_full 0.945
_diffrn_reflns_point_group_measured_fraction_max 0.934
_diffrn_reflns_theta_full 25.242
_diffrn_reflns_theta_max 28.000
_diffrn_reflns_theta_min 1.596
_diffrn_source 'Fixed gap multiple wiggler beamline'
_diffrn_standards_number 0
_exptl_absorpt_coefficient_mu 0.094
_exptl_absorpt_correction_T_max 0.960
_exptl_absorpt_correction_T_min 0.015
_exptl_absorpt_correction_type Multi-scans
_exptl_absorpt_process_details HKL3000
_exptl_crystal_colour 'dull reddish brown'
_exptl_crystal_colour_lustre dull
_exptl_crystal_colour_modifier reddish
_exptl_crystal_colour_primary brown
_exptl_crystal_density_diffrn 1.102
_exptl_crystal_density_method 'not measured'
_exptl_crystal_description needle
_exptl_crystal_F_000 3516
_exptl_crystal_size_max 0.221
_exptl_crystal_size_mid 0.062
_exptl_crystal_size_min 0.041
_refine_diff_density_max 1.464
_refine_diff_density_min -0.827
_refine_diff_density_rms 0.075
_refine_ls_extinction_method none
_refine_ls_goodness_of_fit_ref 1.020
_refine_ls_hydrogen_treatment constr
_refine_ls_matrix_type full
_refine_ls_number_parameters 1212
_refine_ls_number_reflns 22562
_refine_ls_number_restraints 24
_refine_ls_restrained_S_all 1.034
_refine_ls_R_factor_all 0.1202
_refine_ls_R_factor_gt 0.0776
_refine_ls_shift/su_max 0.001
_refine_ls_shift/su_mean 0.000
_refine_ls_structure_factor_coef Fsqd
_refine_ls_weighting_details 'w=1/[\s^2^(Fo^2^)+(0.1467P)^2^] where P=(Fo^2^+2Fc^2^)/3'
_refine_ls_weighting_scheme calc
_refine_ls_wR_factor_gt 0.2128
_refine_ls_wR_factor_ref 0.2370
_reflns_Friedel_coverage 0.000
_reflns_number_gt 13196
_reflns_number_total 22562
_reflns_threshold_expression 'I > 2\s(I)'
_cod_data_source_file ol6b02156_si_003.cif
_cod_data_source_block Pentamer1_H2SO4
_cod_original_cell_volume 9997(4)
_cod_original_formula_sum 'C108 H103 N9 O6 S1'
_cod_database_code 1555713
_shelx_space_group_comment
;
The symmetry employed for this shelxl refinement is uniquely defined
by the following loop, which should always be used as a source of
symmetry information in preference to the above space-group names.
They are only intended as comments.
;
_olex2_refinement_description
;
1. Fixed Uiso
 At 1.2 times of:
  All C(H) groups, All N(H) groups
 At 1.5 times of:
  All C(H,H,H) groups, All O(H) groups
2. Uiso/Uaniso restraints and constraints
Uanis(C99) \\sim Ueq, Uanis(C97) \\sim Ueq, Uanis(C98) \\sim Ueq, Uanis(C100)
\\sim Ueq: with sigma of 0.08 and sigma for terminal atoms of 0.01
3. Others
 Sof(C301)=Sof(C302)=Sof(H30A)=Sof(H30B)=Sof(H30C)=Sof(C303)=Sof(H30D)=
 Sof(H30E)=Sof(H30F)=Sof(C304)=Sof(H30G)=Sof(H30H)=Sof(H30I)=1-FVAR(1)
 Sof(C101)=Sof(C102)=Sof(H10M)=Sof(H10N)=Sof(H10O)=Sof(C103)=Sof(H10P)=
 Sof(H10Q)=Sof(H10R)=Sof(C104)=Sof(H10S)=Sof(H10T)=Sof(H10U)=FVAR(1)
 Fixed Sof: C94(0.7) H94A(0.7) H94B(0.7) H94C(0.7) C95(0.7) H95A(0.7)
 H95B(0.7) H95C(0.7) C96(0.7) H96A(0.7) H96B(0.7) H96C(0.7) C204(0.3) H20A(0.3)
 H20B(0.3) H20C(0.3) C205(0.3) H20D(0.3) H20E(0.3) H20F(0.3) C206(0.3)
 H20G(0.3) H20H(0.3) H20I(0.3)
4.a Aromatic/amide H refined with riding coordinates:
 N3(H3), N6(H6), N23(H23), N26(H26), N43(H43), N46(H46), N62(H62), N68(H68),
 C9(H9), C11(H11), C14(H14), C15(H15), C18(H18), C20(H20), C29(H29), C31(H31),
 C34(H34), C35(H35), C38(H38), C40(H40), C49(H49), C51(H51), C54(H54), C55(H55),
  C58(H58), C60(H60), C64(H64), C65(H65), C66(H66), C70(H70), C71(H71), C72(H72)
4.b Idealised Me refined as rotating group:
 C87(H87A,H87B,H87C), C88(H88A,H88B,H88C), C91(H91A,H91B,H91C), C92(H92A,H92B,
 H92C), C98(H98A,H98B,H98C), C99(H99A,H99B,H99C), C100(H10A,H10B,H10C),
 C106(H10D,H10E,H10F), C107(H10G,H10H,H10I), C108(H10J,H10K,H10L), C110(H11A,
 H11B,H11C), C111(H11D,H11E,H11F), C112(H11G,H11H,H11I), C114(H11J,H11K,H11L),
 C115(H11M,H11N,H11O), C116(H11P,H11Q,H11R), C94(H94A,H94B,H94C), C95(H95A,H95B,
 H95C), C96(H96A,H96B,H96C), C102(H10M,H10N,H10O), C103(H10P,H10Q,H10R),
 C104(H10S,H10T,H10U), C204(H20A,H20B,H20C), C205(H20D,H20E,H20F), C206(H20G,
 H20H,H20I), C302(H30A,H30B,H30C), C303(H30D,H30E,H30F), C304(H30G,H30H,H30I),
 C124(H12A,H12B,H12C)
4.c Idealised tetrahedral OH refined as rotating group:
 O86(H86), O90(H90)
;
_shelx_shelxl_version_number 2014/7
_olex2_submission_special_instructions 'No special instructions were received'

loop_
_space_group_symop_operation_xyz
'x, y, z'
'-x, y+1/2, -z+1/2'
'-x, -y, -z'
'x, -y-1/2, z-1/2'

loop_
_atom_site_label
_atom_site_type_symbol
_atom_site_fract_x
_atom_site_fract_y
_atom_site_fract_z
_atom_site_U_iso_or_equiv
_atom_site_adp_type
_atom_site_occupancy
_atom_site_site_symmetry_order
_atom_site_calc_flag
_atom_site_refinement_flags_posn
_atom_site_refinement_flags_adp
_atom_site_refinement_flags_occupancy
_atom_site_disorder_assembly
_atom_site_disorder_group
O86 O 0.58179(15) 0.55544(6) 0.53745(18) 0.0650(7) Uani 1 1 d . . . . .
H86 H 0.5453 0.5539 0.4892 0.098 Uiso 1 1 calc GR . . . .
O90 O 0.32443(13) 0.54578(7) 0.12378(18) 0.0565(6) Uani 1 1 d . . . . .
H90 H 0.3542 0.5435 0.1790 0.085 Uiso 1 1 calc GR . . . .
N3 N 0.55478(12) 0.71628(6) 0.39541(16) 0.0358(5) Uani 1 1 d . . . . .
H3 H 0.5219 0.7053 0.4101 0.043 Uiso 1 1 calc R . . . .
N6 N 0.44158(11) 0.78013(6) 0.38074(15) 0.0308(5) Uani 1 1 d . . . . .
H6 H 0.4208 0.7612 0.3934 0.037 Uiso 1 1 calc R . . . .
N23 N 0.36154(12) 0.60472(6) 0.37211(16) 0.0326(5) Uani 1 1 d . . . . .
H23 H 0.3553 0.6278 0.3634 0.039 Uiso 1 1 calc R . . . .
N26 N 0.46108(12) 0.62477(6) 0.24939(17) 0.0350(5) Uani 1 1 d . . . . .
H26 H 0.4393 0.6448 0.2513 0.042 Uiso 1 1 calc R . . . .
N43 N 0.17087(11) 0.74628(5) 0.18384(15) 0.0274(4) Uani 1 1 d . . . . .
H43 H 0.2093 0.7369 0.1804 0.033 Uiso 1 1 calc R . . . .
N46 N 0.14216(11) 0.65930(5) 0.19851(16) 0.0289(5) Uani 1 1 d . . . . .
H46 H 0.1829 0.6593 0.1909 0.035 Uiso 1 1 calc R . . . .
N62 N 0.23312(11) 0.72125(5) 0.42372(15) 0.0255(4) Uani 1 1 d . . . . .
H62 H 0.2729 0.7164 0.4161 0.031 Uiso 1 1 calc R . . . .
N68 N 0.40329(11) 0.75912(6) 0.13553(15) 0.0293(5) Uani 1 1 d . . . . .
H68 H 0.3793 0.7430 0.1538 0.035 Uiso 1 1 calc R . . . .
C1 C 0.64648(16) 0.66620(10) 0.4281(2) 0.0495(8) Uani 1 1 d . . . . .
C2 C 0.61821(15) 0.70084(9) 0.3954(2) 0.0420(7) Uani 1 1 d . . . . .
C4 C 0.55385(14) 0.75230(8) 0.36790(19) 0.0363(6) Uani 1 1 d . . . . .
C5 C 0.50566(14) 0.78022(8) 0.36390(19) 0.0345(6) Uani 1 1 d . . . . .
C7 C 0.41695(14) 0.81531(7) 0.37376(19) 0.0306(6) Uani 1 1 d . . . . .
C8 C 0.35505(14) 0.82910(7) 0.38519(19) 0.0318(6) Uani 1 1 d . . . . .
C9 C 0.34367(15) 0.86669(7) 0.37395(19) 0.0342(6) Uani 1 1 d . . . . .
H9 H 0.3027 0.8763 0.3807 0.041 Uiso 1 1 calc R . . . .
C10 C 0.39123(16) 0.89045(7) 0.3530(2) 0.0380(6) Uani 1 1 d . . . . .
C11 C 0.45125(16) 0.87589(8) 0.3408(2) 0.0413(7) Uani 1 1 d . . . . .
H11 H 0.4830 0.8912 0.3255 0.050 Uiso 1 1 calc R . . . .
C12 C 0.46483(15) 0.83865(8) 0.3509(2) 0.0354(6) Uani 1 1 d . . . . .
C13 C 0.52192(15) 0.81582(8) 0.3439(2) 0.0386(6) Uani 1 1 d . . . . .
C14 C 0.58481(16) 0.82372(10) 0.3254(2) 0.0483(8) Uani 1 1 d . . . . .
H14 H 0.5942 0.8475 0.3111 0.058 Uiso 1 1 calc R . . . .
C15 C 0.63218(17) 0.79654(10) 0.3284(2) 0.0527(9) Uani 1 1 d . . . . .
H15 H 0.6738 0.8017 0.3161 0.063 Uiso 1 1 calc R . . . .
C16 C 0.61729(15) 0.76056(10) 0.3504(2) 0.0454(7) Uani 1 1 d . . . . .
C17 C 0.65826(15) 0.72735(10) 0.3683(2) 0.0480(8) Uani 1 1 d . . . . .
C18 C 0.72676(17) 0.71936(13) 0.3705(3) 0.0667(11) Uani 1 1 d . . . . .
H18 H 0.7534 0.7369 0.3524 0.080 Uiso 1 1 calc R . . . .
C19 C 0.75508(19) 0.68470(16) 0.4000(3) 0.0825(15) Uani 1 1 d . . . . .
C20 C 0.71396(18) 0.65895(12) 0.4270(3) 0.0644(11) Uani 1 1 d . . . . .
H20 H 0.7329 0.6358 0.4451 0.077 Uiso 1 1 calc R . . . .
C21 C 0.26936(15) 0.59009(6) 0.4480(2) 0.0319(6) Uani 1 1 d . . . . .
C22 C 0.32582(15) 0.58210(6) 0.4154(2) 0.0323(6) Uani 1 1 d . . . . .
C24 C 0.40921(15) 0.58364(7) 0.3451(2) 0.0353(6) Uani 1 1 d . . . . .
C25 C 0.45361(15) 0.59247(7) 0.2926(2) 0.0348(6) Uani 1 1 d . . . . .
C27 C 0.50968(14) 0.61947(7) 0.2022(2) 0.0343(6) Uani 1 1 d . . . . .
C28 C 0.53385(14) 0.64461(8) 0.1491(2) 0.0354(6) Uani 1 1 d . . . . .
C29 C 0.58365(15) 0.63225(9) 0.1087(2) 0.0405(7) Uani 1 1 d . . . . .
H29 H 0.6001 0.6484 0.0720 0.049 Uiso 1 1 calc R . . . .
C30 C 0.60970(16) 0.59663(9) 0.1212(2) 0.0429(7) Uani 1 1 d . . . . .
C31 C 0.58432(16) 0.57228(8) 0.1756(2) 0.0433(7) Uani 1 1 d . . . . .
H31 H 0.6014 0.5485 0.1849 0.052 Uiso 1 1 calc R . . . .
C32 C 0.53408(15) 0.58323(8) 0.2156(2) 0.0372(6) Uani 1 1 d . . . . .
C33 C 0.49703(16) 0.56544(8) 0.2739(2) 0.0390(6) Uani 1 1 d . . . . .
C34 C 0.49642(17) 0.52950(8) 0.3074(2) 0.0450(7) Uani 1 1 d . . . . .
H34 H 0.5258 0.5119 0.2952 0.054 Uiso 1 1 calc R . . . .
C35 C 0.45221(17) 0.52035(8) 0.3584(2) 0.0449(7) Uani 1 1 d . . . . .
H35 H 0.4517 0.4966 0.3806 0.054 Uiso 1 1 calc R . . . .
C36 C 0.40752(16) 0.54726(7) 0.3768(2) 0.0382(6) Uani 1 1 d . . . . .
C37 C 0.35365(15) 0.54639(7) 0.4212(2) 0.0361(6) Uani 1 1 d . . . . .
C38 C 0.32308(16) 0.51815(7) 0.4580(2) 0.0398(7) Uani 1 1 d . . . . .
H38 H 0.3417 0.4947 0.4629 0.048 Uiso 1 1 calc R . . . .
C39 C 0.26506(16) 0.52489(7) 0.4871(2) 0.0362(6) Uani 1 1 d . . . . .
C40 C 0.23969(15) 0.56072(7) 0.4834(2) 0.0337(6) Uani 1 1 d . . . . .
H40 H 0.2019 0.5653 0.5050 0.040 Uiso 1 1 calc R . . . .
C41 C 0.19590(14) 0.81323(6) 0.17211(18) 0.0289(5) Uani 1 1 d . . . . .
C42 C 0.15553(13) 0.78299(6) 0.18171(18) 0.0275(5) Uani 1 1 d . . . . .
C44 C 0.11352(13) 0.72714(6) 0.19245(18) 0.0254(5) Uani 1 1 d . . . . .
C45 C 0.10143(13) 0.68963(6) 0.19961(18) 0.0272(5) Uani 1 1 d . . . . .
C47 C 0.10501(14) 0.62853(7) 0.2120(2) 0.0322(6) Uani 1 1 d . . . . .
C48 C 0.12290(14) 0.59151(7) 0.2157(2) 0.0353(6) Uani 1 1 d . . . . .
C49 C 0.07385(16) 0.56699(7) 0.2321(2) 0.0432(7) Uani 1 1 d . . . . .
H49 H 0.0855 0.5424 0.2380 0.052 Uiso 1 1 calc R . . . .
C50 C 0.00899(16) 0.57737(7) 0.2402(2) 0.0414(7) Uani 1 1 d . . . . .
C51 C -0.00771(15) 0.61403(7) 0.2324(2) 0.0387(6) Uani 1 1 d . . . . .
H51 H -0.0508 0.6218 0.2365 0.046 Uiso 1 1 calc R . . . .
C52 C 0.04003(14) 0.63968(7) 0.2184(2) 0.0331(6) Uani 1 1 d . . . . .
C53 C 0.03672(13) 0.67880(7) 0.20930(19) 0.0309(6) Uani 1 1 d . . . . .
C54 C -0.01616(14) 0.70402(7) 0.2097(2) 0.0349(6) Uani 1 1 d . . . . .
H54 H -0.0589 0.6960 0.2145 0.042 Uiso 1 1 calc R . . . .
C55 C -0.00420(14) 0.74052(7) 0.2031(2) 0.0330(6) Uani 1 1 d . . . . .
H55 H -0.0383 0.7575 0.2047 0.040 Uiso 1 1 calc R . . . .
C56 C 0.06011(13) 0.75213(6) 0.19378(19) 0.0292(5) Uani 1 1 d . . . . .
C57 C 0.08807(14) 0.78795(6) 0.18804(18) 0.0285(5) Uani 1 1 d . . . . .
C58 C 0.06002(15) 0.82296(7) 0.1865(2) 0.0349(6) Uani 1 1 d . . . . .
H58 H 0.0154 0.8258 0.1918 0.042 Uiso 1 1 calc R . . . .
C59 C 0.09827(16) 0.85351(7) 0.1770(2) 0.0372(6) Uani 1 1 d . . . . .
C60 C 0.16587(15) 0.84783(7) 0.1697(2) 0.0355(6) Uani 1 1 d . . . . .
H60 H 0.1918 0.8681 0.1629 0.043 Uiso 1 1 calc R . . . .
C61 C 0.21451(13) 0.75677(6) 0.42556(18) 0.0260(5) Uani 1 1 d . . . . .
C63 C 0.19228(13) 0.69294(6) 0.43332(18) 0.0255(5) Uani 1 1 d . . . . .
C64 C 0.12694(14) 0.70072(6) 0.44221(19) 0.0284(5) Uani 1 1 d . . . . .
H64 H 0.0971 0.6819 0.4468 0.034 Uiso 1 1 calc R . . . .
C65 C 0.10652(14) 0.73676(7) 0.44414(19) 0.0311(6) Uani 1 1 d . . . . .
H65 H 0.0630 0.7420 0.4507 0.037 Uiso 1 1 calc R . . . .
C66 C 0.15003(14) 0.76498(7) 0.43650(19) 0.0301(5) Uani 1 1 d . . . . .
H66 H 0.1363 0.7891 0.4386 0.036 Uiso 1 1 calc R . . . .
C67 C 0.46252(14) 0.74837(7) 0.11837(19) 0.0322(6) Uani 1 1 d . . . . .
C69 C 0.37988(14) 0.79419(6) 0.12531(18) 0.0288(5) Uani 1 1 d . . . . .
C70 C 0.41709(15) 0.82023(7) 0.0940(2) 0.0364(6) Uani 1 1 d . . . . .
H70 H 0.4017 0.8443 0.0858 0.044 Uiso 1 1 calc R . . . .
C71 C 0.47690(16) 0.81015(8) 0.0750(2) 0.0401(7) Uani 1 1 d . . . . .
H71 H 0.5018 0.8275 0.0531 0.048 Uiso 1 1 calc R . . . .
C72 C 0.50083(15) 0.77445(8) 0.0881(2) 0.0380(6) Uani 1 1 d . . . . .
H72 H 0.5422 0.7680 0.0768 0.046 Uiso 1 1 calc R . . . .
C73 C 0.59549(18) 0.61855(9) 0.5222(2) 0.0485(8) Uani 1 1 d . . . . .
C74 C 0.61357(17) 0.64071(10) 0.4729(2) 0.0492(8) Uani 1 1 d . . . . .
C75 C 0.30464(14) 0.80482(6) 0.40414(18) 0.0287(5) Uani 1 1 d . . . . .
C76 C 0.26348(14) 0.78344(6) 0.41631(19) 0.0280(5) Uani 1 1 d . . . . .
C77 C 0.21947(14) 0.65686(6) 0.43679(18) 0.0275(5) Uani 1 1 d . . . . .
C78 C 0.24138(14) 0.62627(6) 0.44243(19) 0.0291(5) Uani 1 1 d . . . . .
C79 C 0.50777(15) 0.68102(8) 0.1370(2) 0.0352(6) Uani 1 1 d . . . . .
C80 C 0.48353(14) 0.71143(7) 0.13016(19) 0.0331(6) Uani 1 1 d . . . . .
C81 C 0.31717(14) 0.80160(6) 0.14702(18) 0.0296(5) Uani 1 1 d . . . . .
C82 C 0.26263(14) 0.80808(6) 0.16038(18) 0.0294(5) Uani 1 1 d . . . . .
C83 C 0.18137(16) 0.57631(7) 0.1941(2) 0.0380(6) Uani 1 1 d . . . . .
C84 C 0.22092(17) 0.55807(8) 0.1677(2) 0.0438(7) Uani 1 1 d . . . . .
C85 C 0.5835(2) 0.59010(9) 0.5849(2) 0.0547(9) Uani 1 1 d . . . . .
C87 C 0.5138(2) 0.59551(9) 0.6050(3) 0.0589(9) Uani 1 1 d . . . . .
H87A H 0.4751 0.5986 0.5439 0.088 Uiso 1 1 calc GR . . . .
H87B H 0.5177 0.6167 0.6452 0.088 Uiso 1 1 calc GR . . . .
H87C H 0.5049 0.5745 0.6386 0.088 Uiso 1 1 calc GR . . . .
C88 C 0.6470(2) 0.58784(12) 0.6801(3) 0.0810(14) Uani 1 1 d . . . . .
H88A H 0.6387 0.5692 0.7212 0.121 Uiso 1 1 calc GR . . . .
H88B H 0.6533 0.6109 0.7135 0.121 Uiso 1 1 calc GR . . . .
H88C H 0.6890 0.5820 0.6656 0.121 Uiso 1 1 calc GR . . . .
C89 C 0.25733(18) 0.53195(8) 0.1229(2) 0.0484(8) Uani 1 1 d . . . . .
C91 C 0.2126(2) 0.52794(10) 0.0155(3) 0.0638(10) Uani 1 1 d . . . . .
H91A H 0.2073 0.5513 -0.0160 0.096 Uiso 1 1 calc GR . . . .
H91B H 0.1666 0.5186 0.0096 0.096 Uiso 1 1 calc GR . . . .
H91C H 0.2356 0.5114 -0.0152 0.096 Uiso 1 1 calc GR . . . .
C92 C 0.2670(2) 0.49547(8) 0.1757(3) 0.0647(10) Uani 1 1 d . . . . .
H92A H 0.2904 0.4787 0.1460 0.097 Uiso 1 1 calc GR . . . .
H92B H 0.2212 0.4859 0.1706 0.097 Uiso 1 1 calc GR . . . .
H92C H 0.2954 0.4988 0.2436 0.097 Uiso 1 1 calc GR . . . .
C93 C 0.37947(19) 0.93183(8) 0.3473(3) 0.0533(9) Uani 1 1 d . . . . .
C97 C 0.8335(3) 0.6779(2) 0.4083(4) 0.115(2) Uani 1 1 d . U . . .
C98 C 0.8817(3) 0.6938(2) 0.4982(6) 0.152(3) Uani 1 1 d . U . . .
H98A H 0.8682 0.7186 0.5033 0.229 Uiso 1 1 calc GR . . . .
H98B H 0.9294 0.6931 0.4975 0.229 Uiso 1 1 calc GR . . . .
H98C H 0.8794 0.6801 0.5535 0.229 Uiso 1 1 calc GR . . . .
C99 C 0.8405(4) 0.6745(3) 0.3196(7) 0.233(5) Uani 1 1 d . U . . .
H99A H 0.8770 0.6569 0.3236 0.349 Uiso 1 1 calc GR . . . .
H99B H 0.8535 0.6976 0.2997 0.349 Uiso 1 1 calc GR . . . .
H99C H 0.7962 0.6665 0.2723 0.349 Uiso 1 1 calc GR . . . .
C100 C 0.8502(3) 0.63395(19) 0.4363(5) 0.137(2) Uani 1 1 d . U . . .
H10A H 0.8170 0.6192 0.3864 0.206 Uiso 1 1 calc GR . . . .
H10B H 0.8452 0.6290 0.4985 0.206 Uiso 1 1 calc GR . . . .
H10C H 0.8978 0.6283 0.4399 0.206 Uiso 1 1 calc GR . . . .
C105 C 0.22886(18) 0.49233(7) 0.5173(2) 0.0423(7) Uani 1 1 d . . . . .
C106 C 0.2838(2) 0.46925(8) 0.5960(3) 0.0602(9) Uani 1 1 d . . . . .
H10D H 0.3193 0.4606 0.5708 0.090 Uiso 1 1 calc GR . . . .
H10E H 0.2603 0.4489 0.6130 0.090 Uiso 1 1 calc GR . . . .
H10F H 0.3060 0.4839 0.6533 0.090 Uiso 1 1 calc GR . . . .
C107 C 0.19395(19) 0.46892(8) 0.4264(2) 0.0525(8) Uani 1 1 d . . . . .
H10G H 0.1601 0.4833 0.3765 0.079 Uiso 1 1 calc GR . . . .
H10H H 0.1700 0.4487 0.4432 0.079 Uiso 1 1 calc GR . . . .
H10I H 0.2298 0.4600 0.4021 0.079 Uiso 1 1 calc GR . . . .
C108 C 0.1716(2) 0.50436(8) 0.5587(3) 0.0550(9) Uani 1 1 d . . . . .
H10J H 0.1923 0.5204 0.6135 0.082 Uiso 1 1 calc GR . . . .
H10K H 0.1523 0.4833 0.5799 0.082 Uiso 1 1 calc GR . . . .
H10L H 0.1342 0.5169 0.5086 0.082 Uiso 1 1 calc GR . . . .
C109 C -0.04322(18) 0.54828(8) 0.2518(3) 0.0490(8) Uani 1 1 d . . . . .
C110 C -0.0997(2) 0.56466(10) 0.2849(3) 0.0690(11) Uani 1 1 d . . . . .
H11A H -0.0779 0.5758 0.3482 0.104 Uiso 1 1 calc GR . . . .
H11B H -0.1319 0.5459 0.2892 0.104 Uiso 1 1 calc GR . . . .
H11C H -0.1255 0.5828 0.2384 0.104 Uiso 1 1 calc GR . . . .
C111 C -0.0039(2) 0.52048(10) 0.3300(3) 0.0692(11) Uani 1 1 d . . . . .
H11D H 0.0324 0.5088 0.3113 0.104 Uiso 1 1 calc GR . . . .
H11E H -0.0370 0.5025 0.3359 0.104 Uiso 1 1 calc GR . . . .
H11F H 0.0176 0.5326 0.3919 0.104 Uiso 1 1 calc GR . . . .
C112 C -0.0787(3) 0.53037(13) 0.1535(3) 0.0916(16) Uani 1 1 d . . . . .
H11G H -0.1011 0.5486 0.1052 0.137 Uiso 1 1 calc GR . . . .
H11H H -0.1140 0.5134 0.1580 0.137 Uiso 1 1 calc GR . . . .
H11I H -0.0437 0.5176 0.1345 0.137 Uiso 1 1 calc GR . . . .
C113 C 0.06809(18) 0.89214(7) 0.1705(3) 0.0486(8) Uani 1 1 d . . . . .
C114 C 0.0003(2) 0.89322(9) 0.1948(3) 0.0661(11) Uani 1 1 d . . . . .
H11J H -0.0366 0.8801 0.1456 0.099 Uiso 1 1 calc GR . . . .
H11K H -0.0142 0.9181 0.1964 0.099 Uiso 1 1 calc GR . . . .
H11L H 0.0088 0.8822 0.2578 0.099 Uiso 1 1 calc GR . . . .
C115 C 0.0521(2) 0.90645(10) 0.0653(3) 0.0728(11) Uani 1 1 d . . . . .
H11M H 0.0948 0.9060 0.0496 0.109 Uiso 1 1 calc GR . . . .
H11N H 0.0347 0.9310 0.0608 0.109 Uiso 1 1 calc GR . . . .
H11O H 0.0167 0.8913 0.0198 0.109 Uiso 1 1 calc GR . . . .
C116 C 0.1218(2) 0.91739(10) 0.2402(3) 0.0822(14) Uani 1 1 d . . . . .
H11P H 0.1362 0.9077 0.3056 0.123 Uiso 1 1 calc GR . . . .
H11Q H 0.1006 0.9410 0.2389 0.123 Uiso 1 1 calc GR . . . .
H11R H 0.1626 0.9196 0.2204 0.123 Uiso 1 1 calc GR . . . .
C94 C 0.2988(3) 0.94263(13) 0.3148(5) 0.0575(15) Uani 0.7 1 d . . P A 1
H94A H 0.2942 0.9686 0.3074 0.086 Uiso 0.7 1 calc GR . P A 1
H94B H 0.2799 0.9348 0.3638 0.086 Uiso 0.7 1 calc GR . P A 1
H94C H 0.2730 0.9311 0.2533 0.086 Uiso 0.7 1 calc GR . P A 1
C95 C 0.4106(4) 0.95128(15) 0.2827(5) 0.0705(17) Uani 0.7 1 d . . P A 1
H95A H 0.4018 0.9769 0.2847 0.106 Uiso 0.7 1 calc GR . P A 1
H95B H 0.3892 0.9426 0.2166 0.106 Uiso 0.7 1 calc GR . P A 1
H95C H 0.4610 0.9470 0.3050 0.106 Uiso 0.7 1 calc GR . P A 1
C96 C 0.4147(3) 0.94687(12) 0.4581(4) 0.0612(14) Uani 0.7 1 d . . P A 1
H96A H 0.4097 0.9729 0.4583 0.092 Uiso 0.7 1 calc GR . P A 1
H96B H 0.4643 0.9406 0.4833 0.092 Uiso 0.7 1 calc GR . P A 1
H96C H 0.3910 0.9361 0.4987 0.092 Uiso 0.7 1 calc GR . P A 1
C101 C 0.6662(10) 0.5891(3) 0.0734(12) 0.040(2) Uani 0.599(12) 1 d . . P B 1
C102 C 0.7286(4) 0.61704(18) 0.1089(9) 0.069(3) Uani 0.599(12) 1 d . . P B 1
H10M H 0.7671 0.6090 0.0888 0.103 Uiso 0.599(12) 1 calc GR . P B 1
H10N H 0.7449 0.6188 0.1793 0.103 Uiso 0.599(12) 1 calc GR . P B 1
H10O H 0.7123 0.6405 0.0806 0.103 Uiso 0.599(12) 1 calc GR . P B 1
C103 C 0.6339(4) 0.5876(3) -0.0347(5) 0.084(4) Uani 0.599(12) 1 d . . P B 1
H10P H 0.5973 0.5693 -0.0531 0.125 Uiso 0.599(12) 1 calc GR . P B 1
H10Q H 0.6698 0.5816 -0.0620 0.125 Uiso 0.599(12) 1 calc GR . P B 1
H10R H 0.6134 0.6109 -0.0592 0.125 Uiso 0.599(12) 1 calc GR . P B 1
C104 C 0.6999(8) 0.5516(4) 0.1099(9) 0.048(3) Uani 0.599(12) 1 d . . P B 1
H10S H 0.7158 0.5509 0.1803 0.072 Uiso 0.599(12) 1 calc GR . P B 1
H10T H 0.7398 0.5478 0.0887 0.072 Uiso 0.599(12) 1 calc GR . P B 1
H10U H 0.6652 0.5328 0.0833 0.072 Uiso 0.599(12) 1 calc GR . P B 1
C204 C 0.3293(9) 0.9424(3) 0.3880(14) 0.071(4) Uani 0.3 1 d . . P A 2
H20A H 0.3447 0.9350 0.4556 0.106 Uiso 0.3 1 calc GR . P A 2
H20B H 0.2844 0.9312 0.3526 0.106 Uiso 0.3 1 calc GR . P A 2
H20C H 0.3241 0.9685 0.3841 0.106 Uiso 0.3 1 calc GR . P A 2
C205 C 0.3533(10) 0.9388(4) 0.2295(10) 0.079(4) Uani 0.3 1 d . . P A 2
H20D H 0.3110 0.9249 0.1975 0.118 Uiso 0.3 1 calc GR . P A 2
H20E H 0.3901 0.9313 0.2053 0.118 Uiso 0.3 1 calc GR . P A 2
H20F H 0.3435 0.9642 0.2162 0.118 Uiso 0.3 1 calc GR . P A 2
C206 C 0.4518(8) 0.9516(4) 0.3898(14) 0.084(5) Uani 0.3 1 d . . P A 2
H20G H 0.4762 0.9435 0.4559 0.127 Uiso 0.3 1 calc GR . P A 2
H20H H 0.4440 0.9774 0.3897 0.127 Uiso 0.3 1 calc GR . P A 2
H20I H 0.4802 0.9462 0.3502 0.127 Uiso 0.3 1 calc GR . P A 2
C301 C 0.6634(16) 0.5771(5) 0.079(2) 0.051(5) Uani 0.401(12) 1 d . . P B 2
C302 C 0.7183(12) 0.5547(7) 0.1461(15) 0.053(4) Uani 0.401(12) 1 d . . P B 2
H30A H 0.7437 0.5687 0.2036 0.079 Uiso 0.401(12) 1 calc GR . P B 2
H30B H 0.7508 0.5468 0.1148 0.079 Uiso 0.401(12) 1 calc GR . P B 2
H30C H 0.6970 0.5339 0.1648 0.079 Uiso 0.401(12) 1 calc GR . P B 2
C303 C 0.6935(8) 0.6084(4) 0.0349(12) 0.077(6) Uani 0.401(12) 1 d . . P B 2
H30D H 0.7281 0.5989 0.0090 0.116 Uiso 0.401(12) 1 calc GR . P B 2
H30E H 0.7158 0.6260 0.0852 0.116 Uiso 0.401(12) 1 calc GR . P B 2
H30F H 0.6555 0.6198 -0.0169 0.116 Uiso 0.401(12) 1 calc GR . P B 2
C304 C 0.6194(6) 0.5522(4) -0.0105(9) 0.083(5) Uani 0.401(12) 1 d . . P B 2
H30G H 0.6502 0.5432 -0.0433 0.124 Uiso 0.401(12) 1 calc GR . P B 2
H30H H 0.5817 0.5662 -0.0558 0.124 Uiso 0.401(12) 1 calc GR . P B 2
H30I H 0.5994 0.5320 0.0133 0.124 Uiso 0.401(12) 1 calc GR . P B 2
N122 N 0.1469(3) 0.63963(10) -0.0384(3) 0.0862(12) Uani 1 1 d . . . . .
C123 C 0.2065(3) 0.63633(9) 0.0107(3) 0.0659(11) Uani 1 1 d . . . . .
C124 C 0.2806(2) 0.63277(9) 0.0736(3) 0.0637(10) Uani 1 1 d . . . . .
H12A H 0.2840 0.6338 0.1412 0.096 Uiso 1 1 calc GR . . . .
H12B H 0.3078 0.6523 0.0603 0.096 Uiso 1 1 calc GR . . . .
H12C H 0.2989 0.6099 0.0609 0.096 Uiso 1 1 calc GR . . . .
S117 S 0.34288(3) 0.69946(2) 0.28805(5) 0.02567(15) Uani 1 1 d . . . . .
O118 O 0.34644(10) 0.72184(5) 0.37483(14) 0.0342(4) Uani 1 1 d . . . . .
O119 O 0.31302(10) 0.72131(5) 0.19767(13) 0.0347(4) Uani 1 1 d . . . . .
O120 O 0.41546(9) 0.68830(5) 0.29965(14) 0.0331(4) Uani 1 1 d . . . . .
O121 O 0.29622(9) 0.66806(4) 0.28230(13) 0.0290(4) Uani 1 1 d . . . . .

loop_
_atom_site_aniso_label
_atom_site_aniso_U_11
_atom_site_aniso_U_22
_atom_site_aniso_U_33
_atom_site_aniso_U_23
_atom_site_aniso_U_13
_atom_site_aniso_U_12
O86 0.094(2) 0.0441(13) 0.0575(16) -0.0051(11) 0.0278(14) 0.0354(13)
O90 0.0559(14) 0.0599(14) 0.0593(15) 0.0021(12) 0.0273(12) 0.0098(12)
N3 0.0285(11) 0.0478(14) 0.0336(13) -0.0040(10) 0.0142(10) 0.0021(10)
N6 0.0335(12) 0.0321(11) 0.0300(12) -0.0029(9) 0.0151(9) -0.0082(9)
N23 0.0438(13) 0.0220(10) 0.0416(14) 0.0040(9) 0.0270(11) 0.0081(9)
N26 0.0395(13) 0.0341(12) 0.0380(14) 0.0003(9) 0.0217(10) 0.0090(10)
N43 0.0311(11) 0.0210(10) 0.0338(12) 0.0002(8) 0.0162(9) -0.0015(8)
N46 0.0299(11) 0.0210(10) 0.0395(13) -0.0043(8) 0.0168(10) -0.0010(8)
N62 0.0301(11) 0.0211(10) 0.0288(12) -0.0001(8) 0.0146(9) 0.0017(8)
N68 0.0347(12) 0.0295(11) 0.0273(12) 0.0004(8) 0.0155(9) -0.0067(9)
C1 0.0349(16) 0.077(2) 0.0356(18) -0.0116(15) 0.0109(13) 0.0177(15)
C2 0.0274(14) 0.069(2) 0.0316(16) -0.0098(13) 0.0131(12) 0.0038(13)
C4 0.0289(14) 0.0553(18) 0.0259(15) -0.0031(12) 0.0114(11) -0.0070(12)
C5 0.0301(13) 0.0486(16) 0.0274(15) -0.0016(11) 0.0134(11) -0.0082(12)
C7 0.0364(14) 0.0313(13) 0.0256(14) 0.0008(10) 0.0129(11) -0.0080(11)
C8 0.0389(15) 0.0290(13) 0.0299(15) 0.0008(10) 0.0149(11) -0.0056(11)
C9 0.0449(16) 0.0282(13) 0.0312(15) 0.0009(10) 0.0154(12) -0.0049(11)
C10 0.0482(17) 0.0309(14) 0.0337(16) 0.0047(11) 0.0126(13) -0.0083(12)
C11 0.0453(17) 0.0403(16) 0.0377(17) 0.0090(12) 0.0136(13) -0.0149(13)
C12 0.0374(15) 0.0424(15) 0.0270(15) 0.0018(11) 0.0122(11) -0.0109(12)
C13 0.0350(15) 0.0520(17) 0.0274(15) 0.0014(12) 0.0093(12) -0.0115(13)
C14 0.0361(16) 0.072(2) 0.0385(18) 0.0083(15) 0.0148(13) -0.0167(15)
C15 0.0350(16) 0.089(3) 0.0365(18) 0.0046(16) 0.0160(13) -0.0161(17)
C16 0.0299(15) 0.077(2) 0.0298(17) -0.0017(14) 0.0114(12) -0.0097(14)
C17 0.0268(14) 0.086(2) 0.0305(17) -0.0081(15) 0.0093(12) 0.0014(15)
C18 0.0286(16) 0.133(4) 0.040(2) 0.004(2) 0.0131(14) 0.003(2)
C19 0.0365(19) 0.168(5) 0.043(2) 0.003(2) 0.0138(16) 0.035(3)
C20 0.0411(19) 0.109(3) 0.046(2) -0.0028(19) 0.0191(16) 0.027(2)
C21 0.0419(15) 0.0221(12) 0.0361(15) 0.0003(10) 0.0192(12) 0.0040(10)
C22 0.0429(15) 0.0227(12) 0.0365(15) 0.0033(10) 0.0202(12) 0.0065(11)
C24 0.0470(16) 0.0287(13) 0.0357(16) 0.0000(11) 0.0216(13) 0.0123(11)
C25 0.0417(15) 0.0314(13) 0.0388(16) 0.0015(11) 0.0234(13) 0.0074(11)
C27 0.0325(14) 0.0408(15) 0.0326(15) -0.0026(11) 0.0153(11) 0.0076(11)
C28 0.0331(14) 0.0434(15) 0.0315(15) -0.0009(11) 0.0134(12) 0.0045(12)
C29 0.0343(15) 0.0549(18) 0.0358(17) 0.0003(13) 0.0166(12) 0.0067(13)
C30 0.0372(16) 0.0576(19) 0.0372(17) -0.0006(13) 0.0170(13) 0.0119(13)
C31 0.0466(17) 0.0474(17) 0.0402(17) -0.0001(13) 0.0205(14) 0.0180(14)
C32 0.0407(15) 0.0410(15) 0.0332(16) -0.0035(11) 0.0172(12) 0.0094(12)
C33 0.0432(16) 0.0383(15) 0.0398(17) 0.0010(12) 0.0199(13) 0.0128(12)
C34 0.0562(19) 0.0350(15) 0.0533(19) 0.0012(13) 0.0309(15) 0.0183(13)
C35 0.0565(19) 0.0319(14) 0.056(2) 0.0047(13) 0.0314(16) 0.0157(13)
C36 0.0481(17) 0.0287(13) 0.0454(17) 0.0006(11) 0.0260(14) 0.0116(12)
C37 0.0464(16) 0.0248(13) 0.0421(17) 0.0024(11) 0.0218(13) 0.0083(11)
C38 0.0570(18) 0.0229(12) 0.0455(17) 0.0048(11) 0.0255(14) 0.0128(12)
C39 0.0509(17) 0.0221(12) 0.0409(16) 0.0015(10) 0.0226(13) 0.0036(11)
C40 0.0442(16) 0.0230(12) 0.0395(16) 0.0007(10) 0.0217(13) 0.0030(11)
C41 0.0358(14) 0.0243(12) 0.0269(14) 0.0009(9) 0.0113(11) -0.0026(10)
C42 0.0342(13) 0.0218(11) 0.0259(13) 0.0020(9) 0.0097(10) -0.0012(10)
C44 0.0258(12) 0.0245(12) 0.0288(14) -0.0003(9) 0.0134(10) -0.0020(9)
C45 0.0272(12) 0.0248(12) 0.0304(14) -0.0015(9) 0.0111(10) -0.0001(9)
C47 0.0339(14) 0.0240(12) 0.0401(16) -0.0026(10) 0.0147(12) -0.0052(10)
C48 0.0359(15) 0.0238(12) 0.0465(17) -0.0068(11) 0.0149(13) -0.0012(11)
C49 0.0480(17) 0.0226(13) 0.058(2) -0.0026(12) 0.0167(15) -0.0059(12)
C50 0.0423(16) 0.0306(14) 0.0477(18) 0.0001(12) 0.0112(13) -0.0088(12)
C51 0.0333(14) 0.0310(14) 0.0512(18) -0.0010(12) 0.0141(13) -0.0055(11)
C52 0.0321(14) 0.0241(12) 0.0442(16) -0.0024(11) 0.0147(12) -0.0024(10)
C53 0.0295(13) 0.0268(12) 0.0369(15) -0.0007(10) 0.0123(11) -0.0011(10)
C54 0.0261(13) 0.0323(13) 0.0495(17) 0.0007(11) 0.0171(12) -0.0006(10)
C55 0.0300(13) 0.0273(12) 0.0448(16) 0.0019(11) 0.0169(12) 0.0040(10)
C56 0.0308(13) 0.0228(12) 0.0347(15) 0.0013(10) 0.0124(11) 0.0030(10)
C57 0.0359(14) 0.0243(12) 0.0262(14) 0.0031(9) 0.0120(11) 0.0011(10)
C58 0.0377(15) 0.0267(13) 0.0403(16) 0.0028(11) 0.0134(12) 0.0042(11)
C59 0.0474(17) 0.0253(13) 0.0383(16) 0.0022(11) 0.0140(13) 0.0042(12)
C60 0.0475(16) 0.0236(12) 0.0341(15) 0.0030(10) 0.0124(12) -0.0047(11)
C61 0.0359(13) 0.0204(11) 0.0248(13) 0.0029(9) 0.0146(10) 0.0028(10)
C63 0.0364(13) 0.0210(11) 0.0244(13) 0.0009(9) 0.0172(11) 0.0014(9)
C64 0.0344(13) 0.0234(12) 0.0321(14) 0.0012(10) 0.0174(11) 0.0003(10)
C65 0.0345(14) 0.0266(12) 0.0370(15) 0.0024(10) 0.0183(12) 0.0040(10)
C66 0.0374(14) 0.0224(12) 0.0354(15) 0.0032(10) 0.0191(12) 0.0042(10)
C67 0.0350(14) 0.0415(15) 0.0225(14) -0.0010(10) 0.0129(11) -0.0042(11)
C69 0.0348(13) 0.0265(12) 0.0258(14) -0.0003(9) 0.0115(11) -0.0069(10)
C70 0.0441(16) 0.0333(14) 0.0350(16) 0.0014(11) 0.0179(12) -0.0111(12)
C71 0.0465(17) 0.0361(15) 0.0444(18) 0.0036(12) 0.0243(14) -0.0124(12)
C72 0.0371(15) 0.0480(16) 0.0338(16) 0.0035(12) 0.0186(12) -0.0060(12)
C73 0.0523(19) 0.0483(18) 0.0417(19) -0.0083(14) 0.0124(15) 0.0259(15)
C74 0.0416(17) 0.061(2) 0.0417(19) -0.0140(15) 0.0095(14) 0.0251(15)
C75 0.0387(14) 0.0226(12) 0.0275(14) -0.0011(9) 0.0149(11) -0.0002(10)
C76 0.0362(14) 0.0206(11) 0.0302(14) 0.0023(9) 0.0156(11) 0.0030(10)
C77 0.0378(14) 0.0217(11) 0.0288(14) 0.0005(9) 0.0189(11) 0.0017(10)
C78 0.0392(14) 0.0233(12) 0.0307(14) -0.0002(9) 0.0194(11) -0.0007(10)
C79 0.0361(14) 0.0461(16) 0.0287(15) -0.0024(11) 0.0179(12) -0.0028(12)
C80 0.0354(14) 0.0384(15) 0.0298(15) -0.0014(11) 0.0168(11) -0.0029(11)
C81 0.0399(15) 0.0232(12) 0.0252(14) -0.0004(9) 0.0109(11) -0.0060(10)
C82 0.0401(15) 0.0227(12) 0.0254(14) 0.0022(9) 0.0113(11) -0.0070(10)
C83 0.0460(16) 0.0238(13) 0.0452(17) -0.0069(11) 0.0172(13) 0.0015(11)
C84 0.0516(18) 0.0305(14) 0.0484(19) -0.0025(12) 0.0164(15) 0.0039(13)
C85 0.075(2) 0.0426(17) 0.0413(19) -0.0034(14) 0.0134(16) 0.0295(16)
C87 0.082(3) 0.0435(18) 0.056(2) -0.0004(15) 0.0302(19) 0.0266(17)
C88 0.093(3) 0.086(3) 0.048(2) -0.0059(19) 0.004(2) 0.056(2)
C89 0.056(2) 0.0353(15) 0.056(2) -0.0075(13) 0.0212(16) 0.0075(14)
C91 0.074(2) 0.054(2) 0.060(2) -0.0189(17) 0.0184(19) 0.0134(18)
C92 0.093(3) 0.0337(17) 0.072(3) -0.0044(16) 0.035(2) 0.0161(17)
C93 0.059(2) 0.0329(15) 0.064(2) 0.0146(14) 0.0169(17) -0.0133(14)
C97 0.063(3) 0.217(7) 0.081(4) 0.054(4) 0.046(3) 0.075(4)
C98 0.046(3) 0.196(6) 0.184(6) -0.017(5) 0.001(3) 0.000(3)
C99 0.139(6) 0.359(10) 0.267(8) 0.013(7) 0.155(6) 0.074(6)
C100 0.083(4) 0.181(6) 0.166(5) 0.013(5) 0.066(4) 0.047(4)
C105 0.063(2) 0.0243(13) 0.0461(18) 0.0024(11) 0.0272(15) 0.0020(13)
C106 0.079(3) 0.0314(16) 0.067(2) 0.0187(15) 0.0215(19) -0.0021(16)
C107 0.067(2) 0.0345(16) 0.061(2) -0.0062(14) 0.0285(18) -0.0050(15)
C108 0.083(2) 0.0311(15) 0.070(2) 0.0008(14) 0.050(2) -0.0048(15)
C109 0.0513(19) 0.0338(15) 0.062(2) 0.0015(14) 0.0201(16) -0.0134(13)
C110 0.065(2) 0.056(2) 0.093(3) 0.018(2) 0.036(2) -0.0161(18)
C111 0.073(3) 0.0449(19) 0.090(3) 0.0194(19) 0.028(2) -0.0116(18)
C112 0.112(4) 0.095(3) 0.078(3) -0.036(2) 0.046(3) -0.065(3)
C113 0.057(2) 0.0245(14) 0.060(2) 0.0056(13) 0.0159(16) 0.0077(13)
C114 0.084(3) 0.0311(16) 0.090(3) 0.0084(17) 0.038(2) 0.0215(17)
C115 0.089(3) 0.0425(19) 0.083(3) 0.0255(19) 0.026(2) 0.0142(19)
C116 0.092(3) 0.0340(18) 0.098(3) -0.0142(19) 0.005(3) 0.0115(19)
C94 0.057(3) 0.029(2) 0.081(4) 0.018(3) 0.017(3) -0.005(2)
C95 0.077(4) 0.049(3) 0.095(5) 0.036(3) 0.042(4) 0.003(3)
C96 0.070(4) 0.031(2) 0.075(4) -0.007(2) 0.015(3) -0.006(2)
C101 0.047(4) 0.038(5) 0.042(5) 0.018(4) 0.023(3) 0.024(5)
C102 0.047(4) 0.046(3) 0.129(8) 0.003(4) 0.050(5) 0.009(3)
C103 0.070(5) 0.143(10) 0.048(4) 0.010(4) 0.033(4) 0.057(6)
C104 0.050(7) 0.047(4) 0.059(8) 0.002(5) 0.035(5) 0.008(4)
C204 0.105(13) 0.023(5) 0.117(13) -0.009(7) 0.080(11) -0.004(6)
C205 0.124(14) 0.041(7) 0.067(9) 0.023(6) 0.027(9) 0.020(8)
C206 0.068(9) 0.050(8) 0.131(15) 0.011(8) 0.028(9) -0.017(6)
C301 0.059(8) 0.060(12) 0.052(7) 0.040(10) 0.040(6) 0.044(11)
C302 0.050(11) 0.053(8) 0.069(14) 0.005(8) 0.039(9) 0.022(8)
C303 0.088(11) 0.075(8) 0.105(13) 0.039(8) 0.079(11) 0.037(8)
C304 0.061(6) 0.126(13) 0.072(8) -0.028(8) 0.035(6) 0.017(7)
N122 0.120(4) 0.057(2) 0.077(3) 0.0118(18) 0.029(2) -0.003(2)
C123 0.119(4) 0.0339(17) 0.051(2) 0.0026(15) 0.038(3) -0.002(2)
C124 0.109(3) 0.0430(18) 0.048(2) -0.0011(15) 0.039(2) -0.004(2)
S117 0.0291(3) 0.0203(3) 0.0324(4) -0.0013(2) 0.0167(3) -0.0004(2)
O118 0.0348(10) 0.0339(10) 0.0398(11) -0.0099(8) 0.0204(8) -0.0021(8)
O119 0.0393(10) 0.0311(9) 0.0366(11) 0.0071(8) 0.0168(8) -0.0026(8)
O120 0.0270(9) 0.0347(10) 0.0408(11) -0.0095(8) 0.0156(8) -0.0001(7)
O121 0.0295(9) 0.0207(8) 0.0392(10) 0.0027(7) 0.0151(8) -0.0026(7)

loop_
_atom_type_symbol
_atom_type_description
_atom_type_scat_dispersion_real
_atom_type_scat_dispersion_imag
_atom_type_scat_source
C C 0.0033 0.0016 'International Tables Vol C Tables 4.2.6.8 and 6.1.1.4'
H H 0.0000 0.0000 'International Tables Vol C Tables 4.2.6.8 and 6.1.1.4'
Cl Cl 0.1484 0.1585 'International Tables Vol C Tables 4.2.6.8 and 6.1.1.4'
N N 0.0061 0.0033 'International Tables Vol C Tables 4.2.6.8 and 6.1.1.4'
O O 0.0106 0.0060 'International Tables Vol C Tables 4.2.6.8 and 6.1.1.4'
S S 0.1246 0.1234 'International Tables Vol C Tables 4.2.6.8 and 6.1.1.4'

loop_
_geom_angle_atom_site_label_1
_geom_angle_atom_site_label_2
_geom_angle_atom_site_label_3
_geom_angle
C85 O86 H86 109.5
C89 O90 H90 109.5
C2 N3 H3 126.0
C4 N3 H3 126.0
C4 N3 C2 108.1(2)
C5 N6 H6 125.8
C7 N6 H6 125.8
C7 N6 C5 108.4(2)
C22 N23 H23 126.0
C22 N23 C24 108.0(2)
C24 N23 H23 126.0
C25 N26 H26 125.9
C25 N26 C27 108.2(2)
C27 N26 H26 125.9
C42 N43 H43 125.9
C42 N43 C44 108.1(2)
C44 N43 H43 125.9
C45 N46 H46 126.2
C45 N46 C47 107.6(2)
C47 N46 H46 126.2
C61 N62 H62 118.2
C61 N62 C63 123.5(2)
C63 N62 H62 118.2
C67 N68 H68 118.4
C67 N68 C69 123.2(2)
C69 N68 H68 118.4
C2 C1 C74 123.5(3)
C20 C1 C2 116.8(3)
C20 C1 C74 119.2(3)
N3 C2 C1 129.0(3)
N3 C2 C17 109.2(3)
C17 C2 C1 121.3(3)
N3 C4 C5 131.0(2)
N3 C4 C16 109.6(3)
C5 C4 C16 119.2(3)
N6 C5 C4 131.3(2)
N6 C5 C13 109.6(2)
C4 C5 C13 119.1(2)
N6 C7 C8 129.8(2)
N6 C7 C12 109.4(2)
C8 C7 C12 120.7(2)
C7 C8 C75 120.4(2)
C9 C8 C7 117.2(2)
C9 C8 C75 122.3(2)
C8 C9 H9 118.5
C8 C9 C10 123.0(3)
C10 C9 H9 118.5
C9 C10 C93 121.6(3)
C11 C10 C9 118.4(3)
C11 C10 C93 120.0(3)
C10 C11 H11 119.6
C10 C11 C12 120.8(2)
C12 C11 H11 119.6
C7 C12 C13 106.5(2)
C11 C12 C7 119.9(3)
C11 C12 C13 133.6(3)
C5 C13 C12 106.1(2)
C5 C13 C14 121.3(3)
C14 C13 C12 132.5(3)
C13 C14 H14 119.9
C15 C14 C13 120.1(3)
C15 C14 H14 119.9
C14 C15 H15 120.3
C14 C15 C16 119.3(3)
C16 C15 H15 120.3
C4 C16 C15 121.0(3)
C4 C16 C17 106.1(3)
C15 C16 C17 132.7(3)
C2 C17 C16 107.0(2)
C18 C17 C2 120.2(3)
C18 C17 C16 132.6(3)
C17 C18 H18 120.3
C17 C18 C19 119.3(4)
C19 C18 H18 120.3
C18 C19 C97 117.5(5)
C20 C19 C18 119.1(3)
C20 C19 C97 123.3(5)
C1 C20 C19 123.2(4)
C1 C20 H20 118.4
C19 C20 H20 118.4
C22 C21 C40 117.1(2)
C22 C21 C78 121.4(2)
C40 C21 C78 121.5(2)
N23 C22 C21 129.4(2)
N23 C22 C37 109.2(2)
C21 C22 C37 121.4(2)
N23 C24 C25 131.1(2)
N23 C24 C36 109.7(2)
C25 C24 C36 119.2(2)
N26 C25 C24 129.9(2)
N26 C25 C33 110.3(2)
C24 C25 C33 119.7(2)
N26 C27 C28 128.3(2)
N26 C27 C32 109.6(2)
C28 C27 C32 122.1(2)
C27 C28 C29 117.0(3)
C27 C28 C79 120.5(2)
C29 C28 C79 122.5(3)
C28 C29 H29 118.7
C30 C29 C28 122.6(3)
C30 C29 H29 118.7
C29 C30 C31 118.6(3)
C29 C30 C101 114.1(4)
C29 C30 C301 130.3(7)
C31 C30 C101 127.3(4)
C31 C30 C301 111.0(7)
C30 C31 H31 119.6
C32 C31 C30 120.7(3)
C32 C31 H31 119.6
C27 C32 C33 106.3(2)
C31 C32 C27 119.0(3)
C31 C32 C33 134.7(3)
C25 C33 C32 105.7(2)
C25 C33 C34 120.9(3)
C34 C33 C32 133.4(3)
C33 C34 H34 120.0
C35 C34 C33 119.9(3)
C35 C34 H34 120.0
C34 C35 H35 120.1
C34 C35 C36 119.8(3)
C36 C35 H35 120.1
C24 C36 C35 120.4(3)
C24 C36 C37 105.9(2)
C35 C36 C37 133.6(3)
C22 C37 C36 107.1(2)
C38 C37 C22 119.5(2)
C38 C37 C36 133.1(2)
C37 C38 H38 119.8
C39 C38 C37 120.5(2)
C39 C38 H38 119.8
C38 C39 C40 119.0(2)
C38 C39 C105 118.4(2)
C40 C39 C105 122.6(3)
C21 C40 H40 118.8
C39 C40 C21 122.5(2)
C39 C40 H40 118.8
C42 C41 C82 120.3(2)
C60 C41 C42 117.4(2)
C60 C41 C82 122.2(2)
N43 C42 C41 129.8(2)
N43 C42 C57 109.8(2)
C57 C42 C41 120.4(2)
N43 C44 C45 132.1(2)
N43 C44 C56 109.1(2)
C45 C44 C56 118.8(2)
N46 C45 C44 131.9(2)
N46 C45 C53 109.9(2)
C44 C45 C53 118.1(2)
C48 C47 N46 130.1(2)
C52 C47 N46 109.0(2)
C52 C47 C48 120.9(2)
C47 C48 C49 116.1(2)
C47 C48 C83 126.1(2)
C49 C48 C83 117.4(2)
C48 C49 H49 117.9
C50 C49 C48 124.2(3)
C50 C49 H49 117.9
C49 C50 C109 120.4(3)
C51 C50 C49 117.7(3)
C51 C50 C109 121.9(3)
C50 C51 H51 119.8
C50 C51 C52 120.4(3)
C52 C51 H51 119.8
C47 C52 C51 120.6(2)
C47 C52 C53 107.4(2)
C51 C52 C53 131.9(2)
C45 C53 C52 106.0(2)
C54 C53 C45 122.3(2)
C54 C53 C52 131.7(2)
C53 C54 H54 120.3
C55 C54 C53 119.5(2)
C55 C54 H54 120.3
C54 C55 H55 120.3
C54 C55 C56 119.4(2)
C56 C55 H55 120.3
C44 C56 C57 106.2(2)
C55 C56 C44 121.8(2)
C55 C56 C57 131.9(2)
C42 C57 C56 106.8(2)
C42 C57 C58 120.7(2)
C58 C57 C56 132.5(2)
C57 C58 H58 119.7
C59 C58 C57 120.6(3)
C59 C58 H58 119.7
C58 C59 C60 117.7(2)
C58 C59 C113 122.2(3)
C60 C59 C113 120.1(2)
C41 C60 C59 123.2(2)
C41 C60 H60 118.4
C59 C60 H60 118.4
N62 C61 C66 118.9(2)
N62 C61 C76 117.0(2)
C66 C61 C76 124.1(2)
N62 C63 C64 118.2(2)
N62 C63 C77 118.5(2)
C64 C63 C77 123.2(2)
C63 C64 H64 120.3
C65 C64 C63 119.5(2)
C65 C64 H64 120.3
C64 C65 H65 119.5
C66 C65 C64 120.9(2)
C66 C65 H65 119.5
C61 C66 H66 120.5
C65 C66 C61 119.0(2)
C65 C66 H66 120.5
N68 C67 C72 118.3(2)
N68 C67 C80 120.1(2)
C72 C67 C80 121.7(2)
N68 C69 C70 119.0(2)
N68 C69 C81 117.0(2)
C70 C69 C81 124.0(2)
C69 C70 H70 120.4
C71 C70 C69 119.3(3)
C71 C70 H70 120.4
C70 C71 H71 119.6
C70 C71 C72 120.8(2)
C72 C71 H71 119.6
C67 C72 H72 120.3
C71 C72 C67 119.5(3)
C71 C72 H72 120.3
C74 C73 C85 172.4(3)
C73 C74 C1 170.2(3)
C76 C75 C8 176.5(3)
C75 C76 C61 176.4(3)
C78 C77 C63 177.6(3)
C77 C78 C21 178.1(3)
C80 C79 C28 176.3(3)
C79 C80 C67 172.6(3)
C82 C81 C69 176.7(3)
C81 C82 C41 175.6(3)
C84 C83 C48 166.8(3)
C83 C84 C89 169.0(3)
O86 C85 C73 108.3(3)
O86 C85 C87 109.5(3)
O86 C85 C88 105.0(3)
C73 C85 C87 112.6(3)
C73 C85 C88 109.8(3)
C88 C85 C87 111.3(3)
C85 C87 H87A 109.5
C85 C87 H87B 109.5
C85 C87 H87C 109.5
H87A C87 H87B 109.5
H87A C87 H87C 109.5
H87B C87 H87C 109.5
C85 C88 H88A 109.5
C85 C88 H88B 109.5
C85 C88 H88C 109.5
H88A C88 H88B 109.5
H88A C88 H88C 109.5
H88B C88 H88C 109.5
O90 C89 C84 111.7(3)
O90 C89 C91 105.1(3)
O90 C89 C92 110.7(3)
C84 C89 C91 108.0(3)
C84 C89 C92 110.1(3)
C91 C89 C92 111.1(3)
C89 C91 H91A 109.5
C89 C91 H91B 109.5
C89 C91 H91C 109.5
H91A C91 H91B 109.5
H91A C91 H91C 109.5
H91B C91 H91C 109.5
C89 C92 H92A 109.5
C89 C92 H92B 109.5
C89 C92 H92C 109.5
H92A C92 H92B 109.5
H92A C92 H92C 109.5
H92B C92 H92C 109.5
C10 C93 C94 112.9(3)
C10 C93 C96 106.2(3)
C10 C93 C205 101.5(5)
C10 C93 C206 109.8(6)
C94 C93 C96 105.1(4)
C95 C93 C10 114.9(4)
C95 C93 C94 107.8(4)
C95 C93 C96 109.4(4)
C204 C93 C10 112.0(5)
C204 C93 C205 112.9(10)
C204 C93 C206 114.6(10)
C206 C93 C205 105.1(10)
C19 C97 C100 106.6(5)
C98 C97 C19 110.1(5)
C98 C97 C100 99.0(5)
C99 C97 C19 112.2(5)
C99 C97 C98 129.8(7)
C99 C97 C100 93.7(6)
C97 C98 H98A 109.5
C97 C98 H98B 109.5
C97 C98 H98C 109.5
H98A C98 H98B 109.5
H98A C98 H98C 109.5
H98B C98 H98C 109.5
C97 C99 H99A 109.5
C97 C99 H99B 109.5
C97 C99 H99C 109.5
H99A C99 H99B 109.5
H99A C99 H99C 109.5
H99B C99 H99C 109.5
C97 C100 H10A 109.5
C97 C100 H10B 109.5
C97 C100 H10C 109.5
H10A C100 H10B 109.5
H10A C100 H10C 109.5
H10B C100 H10C 109.5
C106 C105 C39 110.7(3)
C107 C105 C39 108.1(2)
C107 C105 C106 109.1(2)
C107 C105 C108 108.7(3)
C108 C105 C39 112.3(2)
C108 C105 C106 107.9(3)
C105 C106 H10D 109.5
C105 C106 H10E 109.5
C105 C106 H10F 109.5
H10D C106 H10E 109.5
H10D C106 H10F 109.5
H10E C106 H10F 109.5
C105 C107 H10G 109.5
C105 C107 H10H 109.5
C105 C107 H10I 109.5
H10G C107 H10H 109.5
H10G C107 H10I 109.5
H10H C107 H10I 109.5
C105 C108 H10J 109.5
C105 C108 H10K 109.5
C105 C108 H10L 109.5
H10J C108 H10K 109.5
H10J C108 H10L 109.5
H10K C108 H10L 109.5
C110 C109 C50 111.9(3)
C110 C109 C111 106.4(3)
C110 C109 C112 108.5(3)
C111 C109 C50 110.5(3)
C112 C109 C50 108.2(3)
C112 C109 C111 111.4(3)
C109 C110 H11A 109.5
C109 C110 H11B 109.5
C109 C110 H11C 109.5
H11A C110 H11B 109.5
H11A C110 H11C 109.5
H11B C110 H11C 109.5
C109 C111 H11D 109.5
C109 C111 H11E 109.5
C109 C111 H11F 109.5
H11D C111 H11E 109.5
H11D C111 H11F 109.5
H11E C111 H11F 109.5
C109 C112 H11G 109.5
C109 C112 H11H 109.5
C109 C112 H11I 109.5
H11G C112 H11H 109.5
H11G C112 H11I 109.5
H11H C112 H11I 109.5
C59 C113 C115 108.6(3)
C114 C113 C59 112.1(3)
C114 C113 C115 109.1(3)
C116 C113 C59 110.7(3)
C116 C113 C114 108.3(3)
C116 C113 C115 108.0(3)
C113 C114 H11J 109.5
C113 C114 H11K 109.5
C113 C114 H11L 109.5
H11J C114 H11K 109.5
H11J C114 H11L 109.5
H11K C114 H11L 109.5
C113 C115 H11M 109.5
C113 C115 H11N 109.5
C113 C115 H11O 109.5
H11M C115 H11N 109.5
H11M C115 H11O 109.5
H11N C115 H11O 109.5
C113 C116 H11P 109.5
C113 C116 H11Q 109.5
C113 C116 H11R 109.5
H11P C116 H11Q 109.5
H11P C116 H11R 109.5
H11Q C116 H11R 109.5
C93 C94 H94A 109.5
C93 C94 H94B 109.5
C93 C94 H94C 109.5
H94A C94 H94B 109.5
H94A C94 H94C 109.5
H94B C94 H94C 109.5
C93 C95 H95A 109.5
C93 C95 H95B 109.5
C93 C95 H95C 109.5
H95A C95 H95B 109.5
H95A C95 H95C 109.5
H95B C95 H95C 109.5
C93 C96 H96A 109.5
C93 C96 H96B 109.5
C93 C96 H96C 109.5
H96A C96 H96B 109.5
H96A C96 H96C 109.5
H96B C96 H96C 109.5
C30 C101 C102 111.3(10)
C103 C101 C30 111.4(12)
C103 C101 C102 112.4(10)
C103 C101 C104 108.0(11)
C104 C101 C30 107.9(10)
C104 C101 C102 105.5(12)
C101 C102 H10M 109.5
C101 C102 H10N 109.5
C101 C102 H10O 109.5
H10M C102 H10N 109.5
H10M C102 H10O 109.5
H10N C102 H10O 109.5
C101 C103 H10P 109.5
C101 C103 H10Q 109.5
C101 C103 H10R 109.5
H10P C103 H10Q 109.5
H10P C103 H10R 109.5
H10Q C103 H10R 109.5
C101 C104 H10S 109.5
C101 C104 H10T 109.5
C101 C104 H10U 109.5
H10S C104 H10T 109.5
H10S C104 H10U 109.5
H10T C104 H10U 109.5
C93 C204 H20A 109.5
C93 C204 H20B 109.5
C93 C204 H20C 109.5
H20A C204 H20B 109.5
H20A C204 H20C 109.5
H20B C204 H20C 109.5
C93 C205 H20D 109.5
C93 C205 H20E 109.5
C93 C205 H20F 109.5
H20D C205 H20E 109.5
H20D C205 H20F 109.5
H20E C205 H20F 109.5
C93 C206 H20G 109.5
C93 C206 H20H 109.5
C93 C206 H20I 109.5
H20G C206 H20H 109.5
H20G C206 H20I 109.5
H20H C206 H20I 109.5
C302 C301 C30 117.0(19)
C302 C301 C303 113(2)
C302 C301 C304 107.7(15)
C303 C301 C30 103.9(11)
C303 C301 C304 106.2(17)
C304 C301 C30 108.6(18)
C301 C302 H30A 109.5
C301 C302 H30B 109.5
C301 C302 H30C 109.5
H30A C302 H30B 109.5
H30A C302 H30C 109.5
H30B C302 H30C 109.5
C301 C303 H30D 109.5
C301 C303 H30E 109.5
C301 C303 H30F 109.5
H30D C303 H30E 109.5
H30D C303 H30F 109.5
H30E C303 H30F 109.5
C301 C304 H30G 109.5
C301 C304 H30H 109.5
C301 C304 H30I 109.5
H30G C304 H30H 109.5
H30G C304 H30I 109.5
H30H C304 H30I 109.5
N122 C123 C124 178.7(5)
C123 C124 H12A 109.5
C123 C124 H12B 109.5
C123 C124 H12C 109.5
H12A C124 H12B 109.5
H12A C124 H12C 109.5
H12B C124 H12C 109.5
O119 S117 O118 109.84(11)
O120 S117 O118 107.74(11)
O120 S117 O119 109.50(11)
O120 S117 O121 112.00(10)
O121 S117 O118 108.91(10)
O121 S117 O119 108.83(11)

loop_
_geom_bond_atom_site_label_1
_geom_bond_atom_site_label_2
_geom_bond_distance
O86 H86 0.8200
O86 C85 1.441(4)
O90 H90 0.8200
O90 C89 1.432(4)
N3 H3 0.8600
N3 C2 1.391(3)
N3 C4 1.378(4)
N6 H6 0.8600
N6 C5 1.387(3)
N6 C7 1.372(3)
N23 H23 0.8600
N23 C22 1.381(3)
N23 C24 1.387(3)
N26 H26 0.8600
N26 C25 1.373(3)
N26 C27 1.384(3)
N43 H43 0.8600
N43 C42 1.379(3)
N43 C44 1.388(3)
N46 H46 0.8600
N46 C45 1.383(3)
N46 C47 1.403(3)
N62 H62 0.8600
N62 C61 1.358(3)
N62 C63 1.359(3)
N68 H68 0.8600
N68 C67 1.353(3)
N68 C69 1.359(3)
C1 C2 1.405(5)
C1 C20 1.383(4)
C1 C74 1.425(5)
C2 C17 1.401(5)
C4 C5 1.395(4)
C4 C16 1.413(4)
C5 C13 1.400(4)
C7 C8 1.401(4)
C7 C12 1.408(3)
C8 C9 1.398(4)
C8 C75 1.443(3)
C9 H9 0.9300
C9 C10 1.400(4)
C10 C11 1.382(4)
C10 C93 1.534(4)
C11 H11 0.9300
C11 C12 1.391(4)
C12 C13 1.449(4)
C13 C14 1.406(4)
C14 H14 0.9300
C14 C15 1.366(5)
C15 H15 0.9300
C15 C16 1.414(5)
C16 C17 1.441(5)
C17 C18 1.392(4)
C18 H18 0.9300
C18 C19 1.397(6)
C19 C20 1.396(6)
C19 C97 1.554(5)
C20 H20 0.9300
C21 C22 1.400(4)
C21 C40 1.410(4)
C21 C78 1.432(3)
C22 C37 1.414(3)
C24 C25 1.396(4)
C24 C36 1.415(4)
C25 C33 1.406(4)
C27 C28 1.392(4)
C27 C32 1.406(4)
C28 C29 1.397(4)
C28 C79 1.423(4)
C29 H29 0.9300
C29 C30 1.395(4)
C30 C31 1.400(4)
C30 C101 1.543(19)
C30 C301 1.58(3)
C31 H31 0.9300
C31 C32 1.385(4)
C32 C33 1.459(4)
C33 C34 1.407(4)
C34 H34 0.9300
C34 C35 1.378(4)
C35 H35 0.9300
C35 C36 1.419(4)
C36 C37 1.437(4)
C37 C38 1.399(4)
C38 H38 0.9300
C38 C39 1.391(4)
C39 C40 1.403(3)
C39 C105 1.538(4)
C40 H40 0.9300
C41 C42 1.408(3)
C41 C60 1.399(4)
C41 C82 1.417(4)
C42 C57 1.397(4)
C44 C45 1.407(3)
C44 C56 1.414(3)
C45 C53 1.409(3)
C47 C48 1.401(3)
C47 C52 1.398(4)
C48 C49 1.412(4)
C48 C83 1.427(4)
C49 H49 0.9300
C49 C50 1.397(4)
C50 C51 1.381(4)
C50 C109 1.544(4)
C51 H51 0.9300
C51 C52 1.405(4)
C52 C53 1.441(3)
C53 C54 1.408(4)
C54 H54 0.9300
C54 C55 1.369(4)
C55 H55 0.9300
C55 C56 1.407(4)
C56 C57 1.442(3)
C57 C58 1.399(3)
C58 H58 0.9300
C58 C59 1.391(4)
C59 C60 1.410(4)
C59 C113 1.530(4)
C60 H60 0.9300
C61 C66 1.388(3)
C61 C76 1.424(3)
C63 C64 1.388(3)
C63 C77 1.425(3)
C64 H64 0.9300
C64 C65 1.387(3)
C65 H65 0.9300
C65 C66 1.382(3)
C66 H66 0.9300
C67 C72 1.390(4)
C67 C80 1.412(4)
C69 C70 1.382(3)
C69 C81 1.423(4)
C70 H70 0.9300
C70 C71 1.370(4)
C71 H71 0.9300
C71 C72 1.385(4)
C72 H72 0.9300
C73 C74 1.218(5)
C73 C85 1.459(5)
C75 C76 1.195(3)
C77 C78 1.197(3)
C79 C80 1.207(4)
C81 C82 1.198(4)
C83 C84 1.197(4)
C84 C89 1.484(4)
C85 C87 1.535(5)
C85 C88 1.520(5)
C87 H87A 0.9600
C87 H87B 0.9600
C87 H87C 0.9600
C88 H88A 0.9600
C88 H88B 0.9600
C88 H88C 0.9600
C89 C91 1.511(5)
C89 C92 1.520(5)
C91 H91A 0.9600
C91 H91B 0.9600
C91 H91C 0.9600
C92 H92A 0.9600
C92 H92B 0.9600
C92 H92C 0.9600
C93 C94 1.567(6)
C93 C95 1.477(6)
C93 C96 1.613(6)
C93 C204 1.387(13)
C93 C205 1.624(14)
C93 C206 1.544(13)
C97 C98 1.448(9)
C97 C99 1.349(9)
C97 C100 1.667(9)
C98 H98A 0.9600
C98 H98B 0.9600
C98 H98C 0.9600
C99 H99A 0.9600
C99 H99B 0.9600
C99 H99C 0.9600
C100 H10A 0.9600
C100 H10B 0.9600
C100 H10C 0.9600
C105 C106 1.535(4)
C105 C107 1.525(4)
C105 C108 1.534(4)
C106 H10D 0.9600
C106 H10E 0.9600
C106 H10F 0.9600
C107 H10G 0.9600
C107 H10H 0.9600
C107 H10I 0.9600
C108 H10J 0.9600
C108 H10K 0.9600
C108 H10L 0.9600
C109 C110 1.499(5)
C109 C111 1.525(5)
C109 C112 1.507(5)
C110 H11A 0.9600
C110 H11B 0.9600
C110 H11C 0.9600
C111 H11D 0.9600
C111 H11E 0.9600
C111 H11F 0.9600
C112 H11G 0.9600
C112 H11H 0.9600
C112 H11I 0.9600
C113 C114 1.517(5)
C113 C115 1.540(5)
C113 C116 1.510(5)
C114 H11J 0.9600
C114 H11K 0.9600
C114 H11L 0.9600
C115 H11M 0.9600
C115 H11N 0.9600
C115 H11O 0.9600
C116 H11P 0.9600
C116 H11Q 0.9600
C116 H11R 0.9600
C94 H94A 0.9600
C94 H94B 0.9600
C94 H94C 0.9600
C95 H95A 0.9600
C95 H95B 0.9600
C95 H95C 0.9600
C96 H96A 0.9600
C96 H96B 0.9600
C96 H96C 0.9600
C101 C102 1.559(17)
C101 C103 1.476(18)
C101 C104 1.542(19)
C102 H10M 0.9600
C102 H10N 0.9600
C102 H10O 0.9600
C103 H10P 0.9600
C103 H10Q 0.9600
C103 H10R 0.9600
C104 H10S 0.9600
C104 H10T 0.9600
C104 H10U 0.9600
C204 H20A 0.9600
C204 H20B 0.9600
C204 H20C 0.9600
C205 H20D 0.9600
C205 H20E 0.9600
C205 H20F 0.9600
C206 H20G 0.9600
C206 H20H 0.9600
C206 H20I 0.9600
C301 C302 1.44(3)
C301 C303 1.53(2)
C301 C304 1.58(3)
C302 H30A 0.9600
C302 H30B 0.9600
C302 H30C 0.9600
C303 H30D 0.9600
C303 H30E 0.9600
C303 H30F 0.9600
C304 H30G 0.9600
C304 H30H 0.9600
C304 H30I 0.9600
N122 C123 1.163(6)
C123 C124 1.453(7)
C124 H12A 0.9600
C124 H12B 0.9600
C124 H12C 0.9600
S117 O118 1.4844(18)
S117 O119 1.4749(19)
S117 O120 1.4622(18)
S117 O121 1.4672(17)

loop_
_platon_squeeze_void_nr
_platon_squeeze_void_average_x
_platon_squeeze_void_average_y
_platon_squeeze_void_average_z
_platon_squeeze_void_volume
_platon_squeeze_void_count_electrons
_platon_squeeze_void_content
1 0.000 0.356 -0.048 1632 233 ' '
